data_1547787
loop_
_publ_author_name
'Horino, Yoshikazu'
'Sugata, Miki'
'Mutsuura, Itaru'
'Tomohara, Keisuke'
'Abe, Hitoshi'

_publ_section_title
;
 Controllable Stereoselective Synthesis of (Z)- and (E)-Homoallylic
 Alcohols Using a Palladium-Catalyzed Three-Component Reaction.
;
_journal_issue 21
_journal_name_full 'Organic letters'
_journal_page_first 5968
_journal_page_last 5971
_journal_paper_doi 10.1021/acs.orglett.7b02979
_journal_volume 19
_journal_year 2017
_chemical_formula_moiety 'C23 H19 F3 O'
_chemical_formula_sum 'C23 H19 F3 O'
_chemical_formula_weight 368.40
_space_group_crystal_system monoclinic
_space_group_IT_number 14
_space_group_name_Hall '-P 2yn'
_space_group_name_H-M_alt 'P 1 21/n 1'
_symmetry_space_group_name_Hall '-P 2yn'
_symmetry_space_group_name_H-M 'P 1 21/n 1'
_atom_sites_solution_hydrogens geom
_atom_sites_solution_primary direct
_atom_sites_solution_secondary difmap
_cell_angle_alpha 90.0000
_cell_angle_beta 103.0745(7)
_cell_angle_gamma 90.0000
_cell_formula_units_Z 4
_cell_length_a 13.2977(2)
_cell_length_b 5.57216(10)
_cell_length_c 25.8974(5)
_cell_measurement_reflns_used 18695
_cell_measurement_temperature 173
_cell_measurement_theta_max 68.23
_cell_measurement_theta_min 3.41
_cell_volume 1869.17(6)
_computing_cell_refinement 'RAPID AUTO'
_computing_data_collection 'RAPID AUTO (Rigaku, ????)'
_computing_data_reduction 'RAPID AUTO'
_computing_molecular_graphics 'CrystalStructure 4.2.2'
_computing_publication_material 'CrystalStructure 4.2.2 (Rigaku, 2016)'
_computing_structure_refinement 'SHELXL97 (Sheldrick, 2008)'
_computing_structure_solution 'SIR92 (Altomare, et al., 1994)'
_diffrn_ambient_temperature 173
_diffrn_detector_area_resol_mean 10.000
_diffrn_measured_fraction_theta_full 0.999
_diffrn_measured_fraction_theta_max 1.000
_diffrn_measurement_device_type 'Rigaku R-AXIS RAPID'
_diffrn_measurement_method \w
_diffrn_radiation_type 'Cu K\a'
_diffrn_radiation_wavelength 1.54187
_diffrn_reflns_av_R_equivalents 0.0351
_diffrn_reflns_Laue_measured_fraction_full 0.000
_diffrn_reflns_Laue_measured_fraction_max 0.000
_diffrn_reflns_limit_h_max 16
_diffrn_reflns_limit_h_min -15
_diffrn_reflns_limit_k_max 6
_diffrn_reflns_limit_k_min -6
_diffrn_reflns_limit_l_max 31
_diffrn_reflns_limit_l_min -30
_diffrn_reflns_number 20650
_diffrn_reflns_point_group_measured_fraction_full 0.000
_diffrn_reflns_point_group_measured_fraction_max 0.000
_diffrn_reflns_theta_full 68.250
_diffrn_reflns_theta_max 68.250
_diffrn_reflns_theta_min 3.465
_diffrn_standards_number 0
_exptl_absorpt_coefficient_mu 0.831
_exptl_absorpt_correction_T_max 0.861
_exptl_absorpt_correction_T_min 0.739
_exptl_absorpt_correction_type multi-scan
_exptl_absorpt_process_details 'ABSCOR (Rigaku, 1995)'
_exptl_crystal_colour colorless
_exptl_crystal_density_diffrn 1.309
_exptl_crystal_density_method 'not measured'
_exptl_crystal_description prism
_exptl_crystal_F_000 768.00
_exptl_crystal_size_max 0.310
_exptl_crystal_size_mid 0.250
_exptl_crystal_size_min 0.180
_refine_diff_density_max 0.38
_refine_diff_density_min -0.31
_refine_ls_extinction_method none
_refine_ls_goodness_of_fit_ref 1.102
_refine_ls_hydrogen_treatment constr
_refine_ls_number_parameters 245
_refine_ls_number_reflns 3426
_refine_ls_number_restraints 0
_refine_ls_R_factor_all 0.0493
_refine_ls_R_factor_gt 0.0439
_refine_ls_shift/su_max 0.001
_refine_ls_structure_factor_coef Fsqd
_refine_ls_weighting_details 'w = 1/[\s^2^(Fo^2^)+(0.0629P)^2^+0.6561P] where P=(Fo^2^+2Fc^2^)/3'
_refine_ls_weighting_scheme calc
_refine_ls_wR_factor_gt 0.1190
_refine_ls_wR_factor_ref 0.1253
_reflns_number_gt 2994
_reflns_number_total 3426
_reflns_threshold_expression F^2^>2.0\s(F^2^)
_cod_data_source_file ol7b02979_si_002.cif
_cod_data_source_block horino07
_cod_depositor_comments 'Adding full bibliography for 1547787.cif.'
_cod_original_cell_volume 1869.18(6)
_cod_database_code 1547787

loop_
_space_group_symop_id
_space_group_symop_operation_xyz
1 +X,+Y,+Z
2 1/2-X,1/2+Y,1/2-Z
3 -X,-Y,-Z
4 -1/2+X,-1/2-Y,-1/2+Z

loop_
_atom_site_label
_atom_site_type_symbol
_atom_site_fract_x
_atom_site_fract_y
_atom_site_fract_z
_atom_site_U_iso_or_equiv
_atom_site_adp_type
_atom_site_occupancy
_atom_site_symmetry_multiplicity
_atom_site_calc_flag
_atom_site_refinement_flags
F1 F 1.44865(7) -0.0337(2) 0.85058(4) 0.0583(3) Uani 1 1 d .
F2 F 1.38849(8) -0.3434(2) 0.87953(5) 0.0662(4) Uani 1 1 d .
F3 F 1.38862(10) -0.0090(3) 0.91993(4) 0.0778(4) Uani 1 1 d .
O1 O 0.72926(9) -0.1093(2) 0.72907(4) 0.0428(3) Uani 1 1 d .
H1 H 0.7384 0.0313 0.7409 0.051 Uiso 1 1 calc R
C1 C 0.62611(11) -0.0429(3) 0.63928(6) 0.0319(3) Uani 1 1 d .
C2 C 0.58160(13) -0.1842(3) 0.59624(6) 0.0415(4) Uani 1 1 d .
H2 H 0.6157 -0.3264 0.5892 0.050 Uiso 1 1 calc R
C3 C 0.48786(14) -0.1213(4) 0.56312(7) 0.0503(4) Uani 1 1 d .
H3 H 0.4582 -0.2201 0.5337 0.060 Uiso 1 1 calc R
C4 C 0.43778(13) 0.0850(4) 0.57297(7) 0.0479(4) Uani 1 1 d .
H4 H 0.3739 0.1293 0.5502 0.057 Uiso 1 1 calc R
C5 C 0.48111(13) 0.2265(3) 0.61607(7) 0.0445(4) Uani 1 1 d .
H5 H 0.4466 0.3680 0.6231 0.053 Uiso 1 1 calc R
C6 C 0.57466(12) 0.1634(3) 0.64917(6) 0.0385(4) Uani 1 1 d .
H6 H 0.6038 0.2617 0.6788 0.046 Uiso 1 1 calc R
C7 C 0.73034(11) -0.1098(3) 0.67379(5) 0.0331(3) Uani 1 1 d .
H7 H 0.7463 -0.2771 0.6642 0.040 Uiso 1 1 calc R
C8 C 0.81841(11) 0.0543(3) 0.66424(5) 0.0301(3) Uani 1 1 d .
H8 H 0.8027 0.2217 0.6739 0.036 Uiso 1 1 calc R
C9 C 0.82497(10) 0.0559(3) 0.60628(5) 0.0296(3) Uani 1 1 d .
C10 C 0.78554(13) 0.2460(3) 0.57362(6) 0.0426(4) Uani 1 1 d .
H10 H 0.7523 0.3741 0.5873 0.051 Uiso 1 1 calc R
C11 C 0.79373(16) 0.2529(3) 0.52115(7) 0.0526(5) Uani 1 1 d .
H11 H 0.7661 0.3849 0.4993 0.063 Uiso 1 1 calc R
C12 C 0.84170(14) 0.0693(4) 0.50072(6) 0.0484(4) Uani 1 1 d .
H12 H 0.8480 0.0748 0.4649 0.058 Uiso 1 1 calc R
C13 C 0.88041(14) -0.1222(3) 0.53233(7) 0.0473(4) Uani 1 1 d .
H13 H 0.9133 -0.2500 0.5183 0.057 Uiso 1 1 calc R
C14 C 0.87162(12) -0.1298(3) 0.58464(6) 0.0392(4) Uani 1 1 d .
H14 H 0.8979 -0.2642 0.6060 0.047 Uiso 1 1 calc R
C15 C 0.91927(11) -0.0182(3) 0.70021(5) 0.0326(3) Uani 1 1 d .
H15 H 0.9441 -0.1752 0.6960 0.039 Uiso 1 1 calc R
C16 C 0.97608(11) 0.1199(3) 0.73725(6) 0.0327(3) Uani 1 1 d .
H16 H 0.9495 0.2746 0.7421 0.039 Uiso 1 1 calc R
C17 C 1.07647(11) 0.0560(3) 0.77165(6) 0.0309(3) Uani 1 1 d .
C18 C 1.12964(11) -0.1538(3) 0.76469(6) 0.0341(3) Uani 1 1 d .
H18 H 1.1002 -0.2615 0.7369 0.041 Uiso 1 1 calc R
C19 C 1.22405(11) -0.2070(3) 0.79742(6) 0.0342(3) Uani 1 1 d .
H19 H 1.2592 -0.3500 0.7920 0.041 Uiso 1 1 calc R
C20 C 1.26784(11) -0.0513(3) 0.83839(5) 0.0320(3) Uani 1 1 d .
C21 C 1.21661(12) 0.1573(3) 0.84599(6) 0.0365(3) Uani 1 1 d .
H21 H 1.2463 0.2642 0.8738 0.044 Uiso 1 1 calc R
C22 C 1.12177(11) 0.2100(3) 0.81285(6) 0.0351(3) Uani 1 1 d .
H22 H 1.0870 0.3535 0.8183 0.042 Uiso 1 1 calc R
C23 C 1.37192(12) -0.1081(3) 0.87246(6) 0.0389(4) Uani 1 1 d .

loop_
_atom_site_aniso_label
_atom_site_aniso_U_11
_atom_site_aniso_U_22
_atom_site_aniso_U_33
_atom_site_aniso_U_23
_atom_site_aniso_U_13
_atom_site_aniso_U_12
F1 0.0330(5) 0.0781(8) 0.0614(6) 0.0162(6) 0.0058(4) -0.0075(5)
F2 0.0507(6) 0.0512(7) 0.0858(8) 0.0208(6) -0.0076(6) 0.0016(5)
F3 0.0676(7) 0.1184(11) 0.0378(6) -0.0208(6) -0.0085(5) 0.0298(7)
O1 0.0426(6) 0.0559(7) 0.0309(5) 0.0079(5) 0.0103(5) -0.0061(5)
C1 0.0307(7) 0.0351(8) 0.0321(7) 0.0039(6) 0.0117(6) -0.0033(6)
C2 0.0408(8) 0.0398(9) 0.0430(9) -0.0052(7) 0.0073(7) 0.0013(7)
C3 0.0462(10) 0.0559(11) 0.0436(9) -0.0061(8) -0.0006(7) -0.0017(8)
C4 0.0350(8) 0.0587(11) 0.0471(9) 0.0105(8) 0.0033(7) 0.0030(8)
C5 0.0380(8) 0.0443(9) 0.0536(10) 0.0044(7) 0.0153(7) 0.0067(7)
C6 0.0373(8) 0.0393(8) 0.0400(8) -0.0028(7) 0.0113(6) -0.0013(7)
C7 0.0338(7) 0.0359(8) 0.0300(7) 0.0032(6) 0.0084(6) -0.0016(6)
C8 0.0304(7) 0.0307(7) 0.0296(7) 0.0002(5) 0.0077(6) 0.0007(6)
C9 0.0255(7) 0.0325(7) 0.0309(7) -0.0003(6) 0.0065(5) -0.0033(5)
C10 0.0530(10) 0.0379(9) 0.0384(8) 0.0040(7) 0.0137(7) 0.0082(7)
C11 0.0712(12) 0.0485(10) 0.0374(9) 0.0120(8) 0.0109(8) 0.0046(9)
C12 0.0556(10) 0.0606(11) 0.0313(8) -0.0004(8) 0.0146(7) -0.0070(9)
C13 0.0481(10) 0.0569(11) 0.0392(9) -0.0085(8) 0.0145(7) 0.0061(8)
C14 0.0417(8) 0.0407(9) 0.0348(8) 0.0001(6) 0.0078(6) 0.0087(7)
C15 0.0332(7) 0.0344(8) 0.0310(7) 0.0017(6) 0.0087(6) 0.0024(6)
C16 0.0291(7) 0.0357(8) 0.0347(7) -0.0014(6) 0.0101(6) -0.0002(6)
C17 0.0293(7) 0.0337(8) 0.0317(7) 0.0000(6) 0.0113(6) -0.0036(6)
C18 0.0332(7) 0.0375(8) 0.0319(7) -0.0079(6) 0.0079(6) -0.0033(6)
C19 0.0345(8) 0.0350(8) 0.0345(7) -0.0023(6) 0.0107(6) 0.0019(6)
C20 0.0304(7) 0.0369(8) 0.0301(7) 0.0028(6) 0.0095(6) -0.0043(6)
C21 0.0365(8) 0.0369(8) 0.0352(8) -0.0065(6) 0.0062(6) -0.0078(6)
C22 0.0346(8) 0.0314(8) 0.0401(8) -0.0054(6) 0.0101(6) -0.0017(6)
C23 0.0385(8) 0.0434(9) 0.0339(8) 0.0033(7) 0.0063(6) -0.0038(7)

loop_
_atom_type_symbol
_atom_type_description
_atom_type_scat_dispersion_real
_atom_type_scat_dispersion_imag
_atom_type_scat_source
C C 0.0181 0.0091
;
International Tables for Crystallography
(Vol. C, Tables 4.2.6.8 and 6.1.1.4)
;
H H 0.0000 0.0000
;
International Tables for Crystallography
(Vol. C, Table 6.1.1.4)
;
F F 0.0727 0.0534
;
International Tables for Crystallography
(Vol. C, Tables 4.2.6.8 and 6.1.1.4)
;
O O 0.0492 0.0322
;
International Tables for Crystallography
(Vol. C, Tables 4.2.6.8 and 6.1.1.4)
;

loop_
_geom_angle_atom_site_label_1
_geom_angle_atom_site_label_2
_geom_angle_atom_site_label_3
_geom_angle
C7 O1 H1 109.5
C2 C1 C6 118.70(14)
C2 C1 C7 120.17(14)
C6 C1 C7 121.11(14)
C1 C2 C3 120.97(16)
C1 C2 H2 119.5
C3 C2 H2 119.5
C4 C3 C2 119.94(16)
C4 C3 H3 120.0
C2 C3 H3 120.0
C3 C4 C5 119.61(16)
C3 C4 H4 120.2
C5 C4 H4 120.2
C4 C5 C6 120.42(16)
C4 C5 H5 119.8
C6 C5 H5 119.8
C5 C6 C1 120.36(15)
C5 C6 H6 119.8
C1 C6 H6 119.8
O1 C7 C1 111.94(11)
O1 C7 C8 109.67(11)
C1 C7 C8 112.59(12)
O1 C7 H7 107.5
C1 C7 H7 107.5
C8 C7 H7 107.5
C15 C8 C9 111.71(11)
C15 C8 C7 110.05(12)
C9 C8 C7 112.00(11)
C15 C8 H8 107.6
C9 C8 H8 107.6
C7 C8 H8 107.6
C10 C9 C14 117.79(14)
C10 C9 C8 120.60(13)
C14 C9 C8 121.59(13)
C9 C10 C11 121.14(15)
C9 C10 H10 119.4
C11 C10 H10 119.4
C12 C11 C10 120.19(16)
C12 C11 H11 119.9
C10 C11 H11 119.9
C13 C12 C11 119.58(15)
C13 C12 H12 120.2
C11 C12 H12 120.2
C12 C13 C14 120.23(16)
C12 C13 H13 119.9
C14 C13 H13 119.9
C13 C14 C9 121.05(15)
C13 C14 H14 119.5
C9 C14 H14 119.5
C16 C15 C8 125.08(14)
C16 C15 H15 117.5
C8 C15 H15 117.5
C15 C16 C17 126.05(14)
C15 C16 H16 117.0
C17 C16 H16 117.0
C22 C17 C18 117.99(13)
C22 C17 C16 119.32(13)
C18 C17 C16 122.69(13)
C19 C18 C17 121.12(14)
C19 C18 H18 119.4
C17 C18 H18 119.4
C18 C19 C20 120.03(14)
C18 C19 H19 120.0
C20 C19 H19 120.0
C21 C20 C19 119.83(14)
C21 C20 C23 120.85(14)
C19 C20 C23 119.28(14)
C20 C21 C22 119.85(14)
C20 C21 H21 120.1
C22 C21 H21 120.1
C21 C22 C17 121.19(14)
C21 C22 H22 119.4
C17 C22 H22 119.4
F3 C23 F2 107.16(14)
F3 C23 F1 106.32(14)
F2 C23 F1 104.11(14)
F3 C23 C20 113.51(14)
F2 C23 C20 112.95(13)
F1 C23 C20 112.12(12)

loop_
_geom_bond_atom_site_label_1
_geom_bond_atom_site_label_2
_geom_bond_distance
F1 C23 1.3397(18)
F2 C23 1.336(2)
F3 C23 1.3199(19)
O1 C7 1.4349(16)
O1 H1 0.8400
C1 C2 1.383(2)
C1 C6 1.391(2)
C1 C7 1.516(2)
C2 C3 1.389(2)
C2 H2 0.9500
C3 C4 1.381(3)
C3 H3 0.9500
C4 C5 1.382(3)
C4 H4 0.9500
C5 C6 1.387(2)
C5 H5 0.9500
C6 H6 0.9500
C7 C8 1.5493(19)
C7 H7 1.0000
C8 C15 1.5048(19)
C8 C9 1.5230(19)
C8 H8 1.0000
C9 C10 1.383(2)
C9 C14 1.388(2)
C10 C11 1.388(2)
C10 H10 0.9500
C11 C12 1.373(3)
C11 H11 0.9500
C12 C13 1.372(3)
C12 H12 0.9500
C13 C14 1.387(2)
C13 H13 0.9500
C14 H14 0.9500
C15 C16 1.325(2)
C15 H15 0.9500
C16 C17 1.471(2)
C16 H16 0.9500
C17 C22 1.395(2)
C17 C18 1.399(2)
C18 C19 1.379(2)
C18 H18 0.9500
C19 C20 1.392(2)
C19 H19 0.9500
C20 C21 1.384(2)
C20 C23 1.497(2)
C21 C22 1.387(2)
C21 H21 0.9500
C22 H22 0.9500

loop_
_geom_hbond_atom_site_label_D
_geom_hbond_atom_site_label_H
_geom_hbond_atom_site_label_A
_geom_hbond_site_symmetry_A
_geom_hbond_distance_DA
_geom_hbond_distance_DH
_geom_hbond_distance_HA
_geom_hbond_angle_DHA
_geom_hbond_publ_flag
O1 H1 O1 2_656 2.9952(17) 0.840 2.156 176.7 no

loop_
_geom_torsion_atom_site_label_1
_geom_torsion_atom_site_label_2
_geom_torsion_atom_site_label_3
_geom_torsion_atom_site_label_4
_geom_torsion
C6 C1 C2 C3 0.6(2)
C7 C1 C2 C3 -177.76(15)
C1 C2 C3 C4 0.0(3)
C2 C3 C4 C5 -0.5(3)
C3 C4 C5 C6 0.4(3)
C4 C5 C6 C1 0.2(2)
C2 C1 C6 C5 -0.6(2)
C7 C1 C6 C5 177.67(14)
C2 C1 C7 O1 -130.25(14)
C6 C1 C7 O1 51.46(18)
C2 C1 C7 C8 105.66(16)
C6 C1 C7 C8 -72.64(16)
O1 C7 C8 C15 53.70(15)
C1 C7 C8 C15 179.03(12)
O1 C7 C8 C9 178.60(11)
C1 C7 C8 C9 -56.07(16)
C15 C8 C9 C10 -134.21(15)
C7 C8 C9 C10 101.82(16)
C15 C8 C9 C14 44.84(18)
C7 C8 C9 C14 -79.14(17)
C14 C9 C10 C11 -1.0(2)
C8 C9 C10 C11 178.10(15)
C9 C10 C11 C12 -0.1(3)
C10 C11 C12 C13 0.7(3)
C11 C12 C13 C14 -0.3(3)
C12 C13 C14 C9 -0.8(3)
C10 C9 C14 C13 1.4(2)
C8 C9 C14 C13 -177.66(14)
C9 C8 C15 C16 117.18(15)
C7 C8 C15 C16 -117.75(16)
C8 C15 C16 C17 -177.84(13)
C15 C16 C17 C22 -172.92(14)
C15 C16 C17 C18 7.5(2)
C22 C17 C18 C19 -0.1(2)
C16 C17 C18 C19 179.44(13)
C17 C18 C19 C20 0.3(2)
C18 C19 C20 C21 -0.3(2)
C18 C19 C20 C23 -178.06(13)
C19 C20 C21 C22 0.2(2)
C23 C20 C21 C22 177.89(14)
C20 C21 C22 C17 0.0(2)
C18 C17 C22 C21 0.0(2)
C16 C17 C22 C21 -179.59(13)
C21 C20 C23 F3 26.6(2)
C19 C20 C23 F3 -155.66(15)
C21 C20 C23 F2 148.87(14)
C19 C20 C23 F2 -33.41(19)
C21 C20 C23 F1 -93.87(17)
C19 C20 C23 F1 83.84(18)
